data_9014862
loop_
_publ_author_name
'Lacorre, P.'
'Hervieu, M.'
'Pannetier, J.'
'Choisnet, J.'
'Raveau, B.'

_publ_section_title
;
 Neutron diffraction study of Li1+x (Li2x/3 Fe1-x Sn1+x/3) O4, a
 nonstoichiometric ramsdellite and its transition to a double hexagonal
 close packed structure for x = 0
 _cod_database_code 1000433
;
_journal_name_full 'Journal of Solid State Chemistry'
_journal_page_first 196
_journal_page_last 203
_journal_paper_doi 10.1016/0022-4596(83)90188-3
_journal_volume 50
_journal_year 1983
_chemical_formula_sum 'Fe0.375 Li0.708 O2 Sn0.542'
_space_group_IT_number 62
_symmetry_space_group_name_Hall '-P 2n 2a'
_symmetry_space_group_name_H-M 'P m c n'
_cell_angle_alpha 90
_cell_angle_beta 90
_cell_angle_gamma 90
_cell_length_a 3.074
_cell_length_b 5.116
_cell_length_c 9.881
_cell_formula_units_Z 4
_cell_volume 155.394
_database_code_amcsd 0013516
_exptl_crystal_density_diffrn 5.223
_cod_duplicate_entry 1000433
_cod_original_formula_sum 'Li.708 Fe.375 Sn.542 O2'
_cod_database_code 9014862
_amcsd_formula_title Li.7Fe.375Sn.54O2

loop_
_space_group_symop_operation_xyz
x,y,z
1/2-x,y,z
1/2+x,-y,-z
1/2+x,1/2+y,1/2-z
1/2-x,1/2-y,1/2+z
x,1/2-y,1/2+z
-x,1/2+y,1/2-z
-x,-y,-z

loop_
_atom_site_label
_atom_site_fract_x
_atom_site_fract_y
_atom_site_fract_z
_atom_site_occupancy
Li1 0.25000 0.90700 0.42300 0.62500
Li2 0.25000 0.96630 0.13620 0.08300
Fe1 0.25000 0.96630 0.13620 0.37500
Sn1 0.25000 0.96630 0.13620 0.54200
O1 0.25000 0.66020 0.27040 1.00000
O2 0.25000 0.21540 -0.03470 1.00000

loop_
_cod_related_entry_id
_cod_related_entry_database
_cod_related_entry_code
1 AMCSD 0013516
